data_7115658
loop_
_publ_author_name
'Zehuai Mou'
'Bo Liu'
'Meiyan Wang'
'Hongyan Xie'
'Ping Li'
'Lei Li'
'Shihui Li'
'Dongmei Cui'

_publ_section_title
;
 Isoselective ring-opening polymerization of rac-lactide initiated by
 achiral heteroscorpionate zwitterionic zinc complexes
;
_journal_name_full Chem.Commun.
_journal_page_first 11411
_journal_paper_doi 10.1039/C4cc05033A
_journal_volume 50
_journal_year 2014
_chemical_formula_sum 'C35 H42 N5 O P Zn'
_chemical_formula_weight 645.08
_chemical_name_systematic
;
?
;
_space_group_IT_number 14
_symmetry_cell_setting monoclinic
_symmetry_space_group_name_Hall '-P 2ybc'
_symmetry_space_group_name_H-M 'P 1 21/c 1'
_atom_sites_solution_hydrogens geom
_atom_sites_solution_primary direct
_atom_sites_solution_secondary difmap
_audit_creation_method SHELXL-97
_cell_angle_alpha 90.00
_cell_angle_beta 95.8750(10)
_cell_angle_gamma 90.00
_cell_formula_units_Z 4
_cell_length_a 10.6521(6)
_cell_length_b 14.2354(8)
_cell_length_c 21.9063(12)
_cell_measurement_reflns_used 7339
_cell_measurement_temperature 273(2)
_cell_measurement_theta_max 25.85
_cell_measurement_theta_min 2.35
_cell_volume 3304.4(3)
_computing_cell_refinement 'Bruker SMART'
_computing_data_collection 'Bruker SMART'
_computing_data_reduction 'Bruker SAINT'
_computing_molecular_graphics 'Bruker SHELXTL'
_computing_publication_material 'Bruker SHELXTL'
_computing_structure_refinement 'SHELXL-97 (Sheldrick, 1997)'
_computing_structure_solution 'SHELXS-97 (Sheldrick, 1990)'
_diffrn_ambient_temperature 273(2)
_diffrn_measured_fraction_theta_full 1.000
_diffrn_measured_fraction_theta_max 1.000
_diffrn_measurement_device_type 'CCD area detector'
_diffrn_measurement_method 'phi and omega scans'
_diffrn_radiation_monochromator graphite
_diffrn_radiation_source 'fine-focus sealed tube'
_diffrn_radiation_type MoK\a
_diffrn_radiation_wavelength 0.71073
_diffrn_reflns_av_R_equivalents 0.0252
_diffrn_reflns_av_sigmaI/netI 0.0273
_diffrn_reflns_limit_h_max 12
_diffrn_reflns_limit_h_min -13
_diffrn_reflns_limit_k_max 17
_diffrn_reflns_limit_k_min -17
_diffrn_reflns_limit_l_max 27
_diffrn_reflns_limit_l_min -23
_diffrn_reflns_number 20746
_diffrn_reflns_theta_full 26.01
_diffrn_reflns_theta_max 26.01
_diffrn_reflns_theta_min 1.71
_exptl_absorpt_coefficient_mu 0.827
_exptl_absorpt_correction_T_max 0.9219
_exptl_absorpt_correction_T_min 0.9001
_exptl_absorpt_correction_type multi-scan
_exptl_crystal_density_diffrn 1.297
_exptl_crystal_density_method 'not measured'
_exptl_crystal_F_000 1360
_exptl_crystal_size_max 0.13
_exptl_crystal_size_mid 0.12
_exptl_crystal_size_min 0.10
_refine_diff_density_max 1.025
_refine_diff_density_min -0.369
_refine_diff_density_rms 0.058
_refine_ls_extinction_method none
_refine_ls_goodness_of_fit_ref 1.057
_refine_ls_hydrogen_treatment constr
_refine_ls_matrix_type full
_refine_ls_number_parameters 393
_refine_ls_number_reflns 6493
_refine_ls_number_restraints 0
_refine_ls_restrained_S_all 1.057
_refine_ls_R_factor_all 0.0474
_refine_ls_R_factor_gt 0.0382
_refine_ls_shift/su_max 0.001
_refine_ls_shift/su_mean 0.000
_refine_ls_structure_factor_coef Fsqd
_refine_ls_weighting_details 'calc w=1/[\s^2^(Fo^2^)+(0.0609P)^2^+1.2363P] where P=(Fo^2^+2Fc^2^)/3'
_refine_ls_weighting_scheme calc
_refine_ls_wR_factor_gt 0.1031
_refine_ls_wR_factor_ref 0.1088
_reflns_number_gt 5407
_reflns_number_total 6493
_reflns_threshold_expression >2sigma(I)
_cod_data_source_file c4cc05033a2.cif
_cod_data_source_block 3
_cod_original_sg_symbol_H-M P2(1)/c
_cod_database_code 7115658

loop_
_symmetry_equiv_pos_as_xyz
'x, y, z'
'-x, y+1/2, -z+1/2'
'-x, -y, -z'
'x, -y-1/2, z-1/2'

loop_
_atom_site_label
_atom_site_type_symbol
_atom_site_fract_x
_atom_site_fract_y
_atom_site_fract_z
_atom_site_U_iso_or_equiv
_atom_site_adp_type
_atom_site_occupancy
_atom_site_symmetry_multiplicity
_atom_site_calc_flag
_atom_site_refinement_flags
C1 C 0.81551(19) 0.92743(14) 0.09519(9) 0.0245(4) Uani 1 1 d .
C2 C 0.7791(2) 0.74384(17) 0.02243(11) 0.0372(5) Uani 1 1 d .
H2A H 0.6974 0.7369 0.0368 0.056 Uiso 1 1 calc R
H2B H 0.7994 0.6880 0.0009 0.056 Uiso 1 1 calc R
H2C H 0.7783 0.7968 -0.0047 0.056 Uiso 1 1 calc R
C3 C 0.8758(2) 0.75909(15) 0.07587(10) 0.0285(5) Uani 1 1 d .
C4 C 0.9585(2) 0.69738(16) 0.10699(11) 0.0344(5) Uani 1 1 d .
H4 H 0.9700 0.6344 0.0977 0.041 Uiso 1 1 calc R
C5 C 1.0220(2) 0.74803(16) 0.15541(11) 0.0329(5) Uani 1 1 d .
C6 C 1.1184(2) 0.71368(19) 0.20511(12) 0.0443(6) Uani 1 1 d .
H6A H 1.1370 0.7626 0.2348 0.066 Uiso 1 1 calc R
H6B H 1.1941 0.6965 0.1876 0.066 Uiso 1 1 calc R
H6C H 1.0858 0.6600 0.2248 0.066 Uiso 1 1 calc R
C7 C 0.8088(2) 1.04462(18) -0.02447(11) 0.0396(6) Uani 1 1 d .
H7A H 0.7856 0.9794 -0.0256 0.059 Uiso 1 1 calc R
H7B H 0.8562 1.0585 -0.0583 0.059 Uiso 1 1 calc R
H7C H 0.7339 1.0826 -0.0273 0.059 Uiso 1 1 calc R
C8 C 0.8872(2) 1.06532(16) 0.03422(11) 0.0323(5) Uani 1 1 d .
C9 C 0.9685(2) 1.13880(17) 0.04978(12) 0.0395(6) Uani 1 1 d .
H9 H 0.9865 1.1887 0.0247 0.047 Uiso 1 1 calc R
C10 C 1.0184(2) 1.12418(17) 0.11011(12) 0.0380(5) Uani 1 1 d .
C11 C 1.1111(3) 1.1831(2) 0.14994(15) 0.0593(8) Uani 1 1 d .
H11A H 1.1151 1.1613 0.1916 0.089 Uiso 1 1 calc R
H11B H 1.0843 1.2475 0.1481 0.089 Uiso 1 1 calc R
H11C H 1.1930 1.1780 0.1356 0.089 Uiso 1 1 calc R
C12 C 0.61938(19) 0.84339(14) 0.15473(9) 0.0261(4) Uani 1 1 d .
C13 C 0.6678(2) 0.75919(16) 0.17949(11) 0.0361(5) Uani 1 1 d .
H13 H 0.7506 0.7565 0.1976 0.043 Uiso 1 1 calc R
C14 C 0.5930(3) 0.67955(17) 0.17722(13) 0.0470(6) Uani 1 1 d .
H14 H 0.6263 0.6232 0.1931 0.056 Uiso 1 1 calc R
C15 C 0.4695(3) 0.68311(18) 0.15169(13) 0.0481(7) Uani 1 1 d .
H15 H 0.4196 0.6294 0.1506 0.058 Uiso 1 1 calc R
C16 C 0.4202(3) 0.76613(18) 0.12788(13) 0.0463(6) Uani 1 1 d .
H16 H 0.3366 0.7687 0.1109 0.056 Uiso 1 1 calc R
C17 C 0.4948(2) 0.84596(16) 0.12913(11) 0.0344(5) Uani 1 1 d .
H17 H 0.4610 0.9018 0.1127 0.041 Uiso 1 1 calc R
C18 C 0.62665(19) 1.04654(14) 0.13596(10) 0.0249(4) Uani 1 1 d .
C19 C 0.6083(2) 1.11469(16) 0.17963(11) 0.0341(5) Uani 1 1 d .
H19 H 0.6484 1.1093 0.2192 0.041 Uiso 1 1 calc R
C20 C 0.5299(3) 1.19092(17) 0.16412(12) 0.0431(6) Uani 1 1 d .
H20 H 0.5170 1.2360 0.1935 0.052 Uiso 1 1 calc R
C21 C 0.4715(2) 1.19994(17) 0.10552(12) 0.0406(6) Uani 1 1 d .
H21 H 0.4185 1.2508 0.0956 0.049 Uiso 1 1 calc R
C22 C 0.4907(2) 1.13388(17) 0.06124(11) 0.0383(6) Uani 1 1 d .
H22 H 0.4521 1.1407 0.0215 0.046 Uiso 1 1 calc R
C23 C 0.5682(2) 1.05718(15) 0.07651(10) 0.0307(5) Uani 1 1 d .
H23 H 0.5811 1.0125 0.0468 0.037 Uiso 1 1 calc R
C24 C 0.7586(2) 0.95085(14) 0.27980(9) 0.0264(5) Uani 1 1 d .
C25 C 0.8434(2) 0.95857(16) 0.33288(11) 0.0336(5) Uani 1 1 d .
H25 H 0.9290 0.9662 0.3291 0.040 Uiso 1 1 calc R
C26 C 0.8022(3) 0.95507(17) 0.39071(11) 0.0406(6) Uani 1 1 d .
H26 H 0.8603 0.9610 0.4252 0.049 Uiso 1 1 calc R
C27 C 0.6758(3) 0.94282(16) 0.39782(11) 0.0405(6) Uani 1 1 d .
H27 H 0.6485 0.9398 0.4368 0.049 Uiso 1 1 calc R
C28 C 0.5909(2) 0.93510(16) 0.34606(11) 0.0354(5) Uani 1 1 d .
H28 H 0.5056 0.9268 0.3503 0.043 Uiso 1 1 calc R
C29 C 0.6308(2) 0.93956(15) 0.28779(10) 0.0304(5) Uani 1 1 d .
H29 H 0.5717 0.9350 0.2536 0.037 Uiso 1 1 calc R
C30 C 1.1530(2) 0.9733(2) 0.26563(12) 0.0452(6) Uani 1 1 d .
H30A H 1.1542 1.0348 0.2847 0.054 Uiso 1 1 calc R
H30B H 1.1549 0.9265 0.2979 0.054 Uiso 1 1 calc R
C31 C 1.2689(3) 0.9623(2) 0.23175(18) 0.0704(11) Uani 1 1 d .
H31A H 1.2650 0.9033 0.2104 0.106 Uiso 1 1 calc R
H31B H 1.3431 0.9639 0.2606 0.106 Uiso 1 1 calc R
H31C H 1.2722 1.0127 0.2028 0.106 Uiso 1 1 calc R
C32 C 0.2867(4) 0.9802(3) 0.43434(15) 0.0696(10) Uani 1 1 d .
H32A H 0.3323 1.0369 0.4473 0.084 Uiso 1 1 calc R
H32B H 0.2853 0.9746 0.3901 0.084 Uiso 1 1 calc R
C33 C 0.3502(4) 0.8952(3) 0.4655(3) 0.1111(17) Uani 1 1 d .
H33A H 0.3963 0.8598 0.4372 0.133 Uiso 1 1 calc R
H33B H 0.4077 0.9136 0.5006 0.133 Uiso 1 1 calc R
C34 C 0.2445(4) 0.8405(3) 0.4845(3) 0.1139(18) Uani 1 1 d .
H34A H 0.2498 0.8365 0.5289 0.137 Uiso 1 1 calc R
H34B H 0.2452 0.7774 0.4678 0.137 Uiso 1 1 calc R
C35 C 0.1283(4) 0.8905(3) 0.4603(2) 0.0924(13) Uani 1 1 d .
H35A H 0.0933 0.8626 0.4218 0.111 Uiso 1 1 calc R
H35B H 0.0655 0.8870 0.4893 0.111 Uiso 1 1 calc R
N1 N 0.89101(16) 0.84334(12) 0.10461(8) 0.0254(4) Uani 1 1 d .
N2 N 0.98153(16) 0.83665(13) 0.15434(8) 0.0285(4) Uani 1 1 d .
N3 N 0.89039(16) 1.00905(12) 0.08460(8) 0.0268(4) Uani 1 1 d .
N4 N 0.97181(18) 1.04553(13) 0.13165(9) 0.0311(4) Uani 1 1 d .
N5 N 0.80583(16) 0.95593(12) 0.22226(8) 0.0270(4) Uani 1 1 d .
O1 O 0.1624(3) 0.9841(2) 0.45118(13) 0.0902(8) Uani 1 1 d .
P1 P 0.72281(5) 0.94462(4) 0.15580(2) 0.02240(13) Uani 1 1 d .
Zn1 Zn 0.99406(2) 0.959000(19) 0.209856(11) 0.03044(10) Uani 1 1 d .

loop_
_atom_site_aniso_label
_atom_site_aniso_U_11
_atom_site_aniso_U_22
_atom_site_aniso_U_33
_atom_site_aniso_U_23
_atom_site_aniso_U_13
_atom_site_aniso_U_12
C1 0.0275(11) 0.0219(10) 0.0239(10) 0.0014(8) 0.0025(8) 0.0038(8)
C2 0.0404(13) 0.0336(13) 0.0364(13) -0.0070(10) -0.0019(10) 0.0021(10)
C3 0.0289(11) 0.0268(11) 0.0304(11) -0.0027(9) 0.0063(9) 0.0016(9)
C4 0.0368(12) 0.0258(11) 0.0405(13) -0.0010(10) 0.0034(10) 0.0044(9)
C5 0.0284(11) 0.0330(12) 0.0375(12) 0.0045(10) 0.0045(9) 0.0070(9)
C6 0.0404(14) 0.0433(15) 0.0469(15) 0.0067(12) -0.0062(11) 0.0113(11)
C7 0.0398(14) 0.0460(15) 0.0334(13) 0.0107(11) 0.0056(11) 0.0092(11)
C8 0.0341(12) 0.0303(12) 0.0339(12) 0.0061(9) 0.0104(10) 0.0086(9)
C9 0.0406(13) 0.0327(13) 0.0475(14) 0.0097(11) 0.0154(11) 0.0004(10)
C10 0.0360(13) 0.0323(12) 0.0470(14) -0.0021(11) 0.0103(11) -0.0043(10)
C11 0.0604(19) 0.0494(17) 0.069(2) -0.0063(15) 0.0089(15) -0.0256(14)
C12 0.0288(11) 0.0253(11) 0.0245(10) -0.0009(8) 0.0036(8) -0.0014(8)
C13 0.0338(12) 0.0332(12) 0.0416(13) 0.0075(10) 0.0061(10) 0.0047(10)
C14 0.0573(17) 0.0266(13) 0.0580(17) 0.0106(12) 0.0105(13) 0.0017(11)
C15 0.0548(17) 0.0321(13) 0.0579(17) -0.0017(12) 0.0082(13) -0.0148(12)
C16 0.0416(14) 0.0404(14) 0.0544(16) 0.0002(12) -0.0065(12) -0.0125(11)
C17 0.0323(12) 0.0289(12) 0.0409(13) 0.0019(10) -0.0019(10) -0.0027(9)
C18 0.0242(10) 0.0223(10) 0.0284(11) 0.0005(8) 0.0029(8) 0.0000(8)
C19 0.0413(13) 0.0297(12) 0.0306(12) -0.0015(9) 0.0006(10) 0.0027(10)
C20 0.0561(16) 0.0277(12) 0.0462(15) -0.0060(11) 0.0083(12) 0.0102(11)
C21 0.0414(14) 0.0275(12) 0.0524(15) 0.0050(11) 0.0026(11) 0.0117(10)
C22 0.0391(13) 0.0330(13) 0.0408(13) 0.0033(10) -0.0053(10) 0.0077(10)
C23 0.0319(12) 0.0289(12) 0.0304(12) -0.0021(9) -0.0008(9) 0.0041(9)
C24 0.0342(12) 0.0210(10) 0.0235(11) 0.0000(8) 0.0010(9) 0.0017(8)
C25 0.0347(12) 0.0350(13) 0.0301(12) -0.0002(9) -0.0009(10) -0.0003(10)
C26 0.0538(16) 0.0404(14) 0.0257(12) 0.0007(10) -0.0055(11) 0.0006(11)
C27 0.0619(17) 0.0332(13) 0.0280(12) 0.0022(10) 0.0122(11) 0.0018(11)
C28 0.0422(14) 0.0296(12) 0.0361(13) -0.0002(10) 0.0119(11) -0.0004(10)
C29 0.0334(12) 0.0308(12) 0.0271(11) -0.0015(9) 0.0036(9) -0.0001(9)
C30 0.0331(13) 0.0578(17) 0.0418(15) -0.0153(12) -0.0094(11) 0.0036(12)
C31 0.0282(14) 0.078(2) 0.103(3) -0.037(2) -0.0036(16) 0.0004(14)
C32 0.094(3) 0.068(2) 0.0500(19) 0.0040(16) 0.0241(18) -0.014(2)
C33 0.093(3) 0.082(3) 0.169(5) -0.030(3) 0.066(3) -0.003(2)
C34 0.072(3) 0.085(3) 0.178(5) 0.057(3) -0.021(3) -0.013(2)
C35 0.080(3) 0.088(3) 0.107(3) 0.033(2) -0.001(2) 0.000(2)
N1 0.0249(9) 0.0270(9) 0.0241(9) 0.0010(7) 0.0011(7) 0.0040(7)
N2 0.0249(9) 0.0315(10) 0.0284(9) 0.0003(8) -0.0017(7) 0.0034(7)
N3 0.0259(9) 0.0273(9) 0.0275(9) 0.0004(7) 0.0041(7) 0.0021(7)
N4 0.0297(10) 0.0313(10) 0.0327(10) -0.0039(8) 0.0052(8) -0.0033(8)
N5 0.0239(9) 0.0338(10) 0.0227(9) -0.0008(7) 0.0000(7) 0.0003(7)
O1 0.108(2) 0.0820(19) 0.0820(18) 0.0209(15) 0.0165(16) 0.0216(16)
P1 0.0217(3) 0.0232(3) 0.0219(3) 0.0001(2) 0.0003(2) 0.00148(19)
Zn1 0.02336(15) 0.03774(17) 0.02920(16) -0.00335(11) -0.00217(10) -0.00048(10)

loop_
_atom_type_symbol
_atom_type_description
_atom_type_scat_dispersion_real
_atom_type_scat_dispersion_imag
_atom_type_scat_source
C C 0.0033 0.0016 'International Tables Vol C Tables 4.2.6.8 and 6.1.1.4'
H H 0.0000 0.0000 'International Tables Vol C Tables 4.2.6.8 and 6.1.1.4'
N N 0.0061 0.0033 'International Tables Vol C Tables 4.2.6.8 and 6.1.1.4'
O O 0.0106 0.0060 'International Tables Vol C Tables 4.2.6.8 and 6.1.1.4'
P P 0.1023 0.0942 'International Tables Vol C Tables 4.2.6.8 and 6.1.1.4'
Zn Zn 0.2839 1.4301 'International Tables Vol C Tables 4.2.6.8 and 6.1.1.4'

loop_
_geom_angle_atom_site_label_1
_geom_angle_atom_site_label_2
_geom_angle_atom_site_label_3
_geom_angle
N3 C1 N1 112.44(17)
N3 C1 P1 111.94(14)
N1 C1 P1 110.87(14)
N1 C3 C4 107.16(19)
N1 C3 C2 122.14(19)
C4 C3 C2 130.6(2)
C3 C4 C5 106.4(2)
N2 C5 C4 110.14(19)
N2 C5 C6 121.2(2)
C4 C5 C6 128.6(2)
N3 C8 C9 106.4(2)
N3 C8 C7 123.3(2)
C9 C8 C7 130.3(2)
C8 C9 C10 106.9(2)
N4 C10 C9 110.1(2)
N4 C10 C11 120.6(2)
C9 C10 C11 129.3(2)
C17 C12 C13 118.8(2)
C17 C12 P1 122.63(16)
C13 C12 P1 118.60(16)
C14 C13 C12 120.1(2)
C15 C14 C13 120.5(2)
C16 C15 C14 119.9(2)
C15 C16 C17 120.1(2)
C16 C17 C12 120.6(2)
C19 C18 C23 119.11(19)
C19 C18 P1 120.80(16)
C23 C18 P1 120.09(16)
C20 C19 C18 120.0(2)
C21 C20 C19 120.3(2)
C20 C21 C22 120.4(2)
C21 C22 C23 119.6(2)
C22 C23 C18 120.6(2)
C29 C24 C25 117.2(2)
C29 C24 N5 124.04(19)
C25 C24 N5 118.7(2)
C26 C25 C24 121.3(2)
C27 C26 C25 120.8(2)
C28 C27 C26 118.8(2)
C27 C28 C29 121.0(2)
C28 C29 C24 120.9(2)
C31 C30 Zn1 111.9(2)
O1 C32 C33 107.5(3)
C34 C33 C32 103.4(4)
C33 C34 C35 106.4(4)
O1 C35 C34 106.7(3)
C3 N1 N2 110.20(16)
C3 N1 C1 128.90(17)
N2 N1 C1 120.17(16)
C5 N2 N1 106.10(17)
C5 N2 Zn1 140.01(15)
N1 N2 Zn1 113.16(12)
C8 N3 N4 110.24(18)
C8 N3 C1 129.53(18)
N4 N3 C1 119.96(17)
C10 N4 N3 106.31(19)
C10 N4 Zn1 140.04(16)
N3 N4 Zn1 113.46(13)
C24 N5 P1 125.72(15)
C24 N5 Zn1 124.33(14)
P1 N5 Zn1 109.37(10)
C35 O1 C32 105.3(3)
N5 P1 C1 113.21(10)
N5 P1 C18 112.22(9)
C1 P1 C18 106.27(10)
N5 P1 C12 111.29(9)
C1 P1 C12 105.56(10)
C18 P1 C12 107.88(10)
C30 Zn1 N5 134.51(10)
C30 Zn1 N4 117.19(10)
N5 Zn1 N4 95.17(7)
C30 Zn1 N2 115.78(9)
N5 Zn1 N2 93.07(7)
N4 Zn1 N2 91.07(7)

loop_
_geom_bond_atom_site_label_1
_geom_bond_atom_site_label_2
_geom_bond_distance
C1 N3 1.442(3)
C1 N1 1.445(3)
C1 P1 1.751(2)
C2 C3 1.494(3)
C3 N1 1.356(3)
C3 C4 1.375(3)
C4 C5 1.398(3)
C5 N2 1.333(3)
C5 C6 1.500(3)
C7 C8 1.489(3)
C8 N3 1.361(3)
C8 C9 1.378(3)
C9 C10 1.389(3)
C10 N4 1.331(3)
C10 C11 1.504(3)
C12 C17 1.388(3)
C12 C13 1.393(3)
C12 P1 1.813(2)
C13 C14 1.384(3)
C14 C15 1.376(4)
C15 C16 1.374(4)
C16 C17 1.385(3)
C18 C19 1.390(3)
C18 C23 1.393(3)
C18 P1 1.803(2)
C19 C20 1.390(3)
C20 C21 1.374(3)
C21 C22 1.381(3)
C22 C23 1.388(3)
C24 C29 1.400(3)
C24 C25 1.402(3)
C24 N5 1.406(3)
C25 C26 1.383(4)
C26 C27 1.382(4)
C27 C28 1.381(3)
C28 C29 1.387(3)
C30 C31 1.512(4)
C30 Zn1 1.994(2)
C32 O1 1.411(5)
C32 C33 1.513(6)
C33 C34 1.464(6)
C34 C35 1.478(5)
C35 O1 1.401(5)
N1 N2 1.382(2)
N2 Zn1 2.1207(18)
N3 N4 1.379(2)
N4 Zn1 2.1036(19)
N5 P1 1.6321(17)
N5 Zn1 2.0512(18)
